data_2225469
loop_
_publ_author_name
'Fun, Hoong-Kun'
'Chanawanno, Kullapa'
'Kobkeatthawin, Thawanrat'
'Chantrapromma, Suchada'

_publ_section_title
;
 2-[(<i>E</i>)-2-(4-Ethoxyphenyl)ethenyl]-1-methylquinolinium iodide
 dihydrate
;
_journal_coeditor_code CI5058
_journal_issue 4
_journal_name_full 'Acta Crystallographica Section E'
_journal_page_first o938
_journal_page_last o939
_journal_paper_doi 10.1107/S1600536810010548
_journal_volume 66
_journal_year 2010
_chemical_formula_iupac 'C20 H20 N O +,  I -, 2H2 O'
_chemical_formula_moiety 'C20 H20 N O +,  I -, 2(H2 O)'
_chemical_formula_sum 'C20 H24 I N O3'
_chemical_formula_weight 453.30
_chemical_melting_point_gt 492
_chemical_melting_point_lt 494
_chemical_name_systematic
;
2-[(<i>E</i>)-2-(4-Ethoxyphenyl)ethenyl]-1-methylquinolinium iodide dihydrate
;
_space_group_IT_number 2
_symmetry_cell_setting triclinic
_symmetry_space_group_name_Hall '-P 1'
_symmetry_space_group_name_H-M 'P -1'
_atom_sites_solution_hydrogens geom
_atom_sites_solution_primary direct
_atom_sites_solution_secondary difmap
_audit_creation_method SHELXL-97
_cell_angle_alpha 85.789(2)
_cell_angle_beta 70.516(2)
_cell_angle_gamma 71.272(2)
_cell_formula_units_Z 2
_cell_length_a 8.2450(9)
_cell_length_b 10.6676(12)
_cell_length_c 12.2492(14)
_cell_measurement_reflns_used 3910
_cell_measurement_temperature 100
_cell_measurement_theta_max 26.50
_cell_measurement_theta_min 1.76
_cell_volume 961.21(19)
_computing_cell_refinement 'SAINT (Bruker, 2009)'
_computing_data_collection 'APEX2 (Bruker, 2009)'
_computing_data_reduction 'SAINT (Bruker, 2009)'
_computing_molecular_graphics 'SHELXTL (Sheldrick, 2008)'
_computing_publication_material
;
SHELXTL (Sheldrick, 2008) and PLATON (Spek, 2009)
;
_computing_structure_refinement 'SHELXTL (Sheldrick, 2008)'
_computing_structure_solution 'SHELXTL (Sheldrick, 2008)'
_diffrn_ambient_temperature 100
_diffrn_measured_fraction_theta_full 0.980
_diffrn_measured_fraction_theta_max 0.980
_diffrn_measurement_device_type 'Bruker APEX DUO CCD area-detector'
_diffrn_measurement_method '\f and \w scans'
_diffrn_radiation_monochromator graphite
_diffrn_radiation_source 'sealed tube'
_diffrn_radiation_type MoK\a
_diffrn_radiation_wavelength 0.71073
_diffrn_reflns_av_R_equivalents 0.0327
_diffrn_reflns_av_sigmaI/netI 0.0403
_diffrn_reflns_limit_h_max 10
_diffrn_reflns_limit_h_min -10
_diffrn_reflns_limit_k_max 12
_diffrn_reflns_limit_k_min -13
_diffrn_reflns_limit_l_max 15
_diffrn_reflns_limit_l_min -15
_diffrn_reflns_number 11172
_diffrn_reflns_theta_full 26.50
_diffrn_reflns_theta_max 26.50
_diffrn_reflns_theta_min 1.76
_diffrn_standards_number 0
_exptl_absorpt_coefficient_mu 1.684
_exptl_absorpt_correction_T_max 0.9266
_exptl_absorpt_correction_T_min 0.4932
_exptl_absorpt_correction_type multi-scan
_exptl_absorpt_process_details '(SADABS; Bruker, 2009)'
_exptl_crystal_colour Brown
_exptl_crystal_density_diffrn 1.566
_exptl_crystal_density_method 'not measured'
_exptl_crystal_description Needle
_exptl_crystal_F_000 456
_exptl_crystal_size_max 0.49
_exptl_crystal_size_mid 0.08
_exptl_crystal_size_min 0.05
_refine_diff_density_max 2.428
_refine_diff_density_min -0.848
_refine_ls_extinction_method none
_refine_ls_goodness_of_fit_ref 1.151
_refine_ls_hydrogen_treatment constr
_refine_ls_matrix_type full
_refine_ls_number_parameters 220
_refine_ls_number_reflns 3910
_refine_ls_number_restraints 20
_refine_ls_restrained_S_all 1.151
_refine_ls_R_factor_all 0.0799
_refine_ls_R_factor_gt 0.0738
_refine_ls_shift/su_max 0.001
_refine_ls_shift/su_mean 0.000
_refine_ls_structure_factor_coef Fsqd
_refine_ls_weighting_details 'calc w=1/[\s^2^(Fo^2^)+(0.1163P)^2^+8.5465P] where P=(Fo^2^+2Fc^2^)/3'
_refine_ls_weighting_scheme calc
_refine_ls_wR_factor_gt 0.2065
_refine_ls_wR_factor_ref 0.2113
_reflns_number_gt 3551
_reflns_number_total 3910
_reflns_threshold_expression I>2\s(I)
_cod_data_source_file ci5058.cif
_cod_data_source_block I
_cod_depositor_comments
;
The following automatic conversions were performed:
'_symmetry_cell_setting' value 'Triclinic' changed to 'triclinic'
according to '/home/saulius/struct/CIF-dictionaries/cif_core.dic'
dictionary named 'cif_core.dic' version 2.4.1 from 2010-06-29.

Automatic conversion script
Id: cif_fix_enum 1527 2010-12-29 10:47:43Z saulius 
;
_cod_database_code 2225469
_cod_database_fobs_code 2225469

loop_
_symmetry_equiv_pos_as_xyz
'x, y, z'
'-x, -y, -z'

loop_
_atom_site_type_symbol
_atom_site_label
_atom_site_fract_x
_atom_site_fract_y
_atom_site_fract_z
_atom_site_U_iso_or_equiv
_atom_site_adp_type
_atom_site_calc_flag
_atom_site_refinement_flags
_atom_site_occupancy
_atom_site_disorder_assembly
_atom_site_disorder_group
I I1 0.20275(7) 0.86454(5) 0.22772(4) 0.0286(2) Uani d . 1 . .
O O1 1.0063(6) 0.2957(5) 0.0164(4) 0.0164(10) Uani d . 1 . .
N N1 0.0190(9) 0.6541(6) 0.6219(5) 0.0208(13) Uani d . 1 . .
C C1 -0.1326(9) 0.6672(8) 0.7248(6) 0.0217(11) Uani d U 1 . .
C C2 -0.2476(13) 0.7907(9) 0.7709(8) 0.0326(19) Uani d U 1 . .
H H2A -0.2303 0.8675 0.7351 0.039 Uiso calc R 1 . .
C C3 -0.3924(12) 0.7963(10) 0.8742(9) 0.040(2) Uani d U 1 . .
H H3A -0.4731 0.8783 0.9064 0.048 Uiso calc R 1 . .
C C4 -0.4171(11) 0.6817(11) 0.9290(7) 0.034(2) Uani d . 1 . .
H H4A -0.5106 0.6869 0.9985 0.041 Uiso calc R 1 . .
C C5 -0.3070(14) 0.5671(11) 0.8815(8) 0.040(2) Uani d . 1 . .
H H5A -0.3259 0.4904 0.9167 0.048 Uiso calc R 1 . .
C C6 -0.1606(11) 0.5559(9) 0.7787(8) 0.0286(18) Uani d U 1 . .
C C7 -0.0408(12) 0.4278(9) 0.7286(8) 0.0314(18) Uani d . 1 . .
H H7A -0.0604 0.3517 0.7646 0.038 Uiso calc R 1 . .
C C8 0.0966(11) 0.4172(8) 0.6319(8) 0.0317(19) Uani d . 1 . .
H H8A 0.1738 0.3342 0.6002 0.038 Uiso calc R 1 . .
C C9 0.1275(9) 0.5398(8) 0.5737(6) 0.0217(11) Uani d U 1 . .
C C10 0.2787(10) 0.5185(8) 0.4684(6) 0.0237(15) Uani d . 1 . .
H H10A 0.2917 0.5939 0.4280 0.028 Uiso calc R 1 . .
C C11 0.4004(11) 0.4063(9) 0.4220(7) 0.0298(17) Uani d . 1 . .
H H11A 0.3834 0.3316 0.4622 0.036 Uiso calc R 1 . .
C C12 0.5632(11) 0.3792(10) 0.3141(7) 0.0322(19) Uani d U 1 . .
C C13 0.6568(11) 0.2555(10) 0.2820(7) 0.0325(19) Uani d . 1 . .
H H13A 0.6225 0.1887 0.3276 0.039 Uiso calc R 1 . .
C C14 0.8067(11) 0.2211(9) 0.1813(7) 0.0267(16) Uani d . 1 . .
H H14A 0.8703 0.1327 0.1590 0.032 Uiso calc R 1 . .
C C15 0.8592(9) 0.3215(7) 0.1150(6) 0.0155(13) Uani d . 1 . .
C C16 0.7674(10) 0.4541(8) 0.1450(6) 0.0225(15) Uani d . 1 . .
H H16A 0.8050 0.5203 0.1003 0.027 Uiso calc R 1 . .
C C17 0.6132(11) 0.4851(9) 0.2471(7) 0.0308(18) Uani d U 1 . .
H H17A 0.5457 0.5728 0.2702 0.037 Uiso calc R 1 . .
C C18 1.0977(11) 0.1578(8) -0.0216(7) 0.0251(16) Uani d . 1 . .
H H18A 1.0150 0.1195 -0.0369 0.030 Uiso calc R 1 . .
H H18B 1.1423 0.1076 0.0375 0.030 Uiso calc R 1 . .
C C19 1.2542(11) 0.1552(10) -0.1316(7) 0.037(2) Uani d . 1 . .
H H19A 1.3064 0.0676 -0.1668 0.055 Uiso d R 1 . .
H H19B 1.3445 0.1797 -0.1130 0.055 Uiso d R 1 . .
H H19C 1.2106 0.2166 -0.1845 0.055 Uiso d R 1 . .
C C20 0.0510(12) 0.7731(9) 0.5679(8) 0.0340(19) Uani d . 1 . .
H H20A 0.1758 0.7529 0.5203 0.051 Uiso d R 1 . .
H H20B 0.0235 0.8385 0.6267 0.051 Uiso d R 1 . .
H H20C -0.0252 0.8067 0.5209 0.051 Uiso d R 1 . .
O O1W 0.2568(8) 0.0771(7) 0.5862(6) 0.0385(15) Uani d . 1 . .
H H1W1 0.3030 -0.0003 0.6046 0.058 Uiso d R 1 . .
H H2W1 0.1437 0.0966 0.6162 0.058 Uiso d R 1 . .
O O2W 0.5594(9) 0.1337(7) 0.5759(5) 0.0335(14) Uani d . 1 . .
H H1W2 0.4515 0.1362 0.6067 0.050 Uiso d R 1 . .
H H2W2 0.6181 0.0959 0.6196 0.050 Uiso d R 1 . .

loop_
_atom_site_aniso_label
_atom_site_aniso_U_11
_atom_site_aniso_U_22
_atom_site_aniso_U_33
_atom_site_aniso_U_12
_atom_site_aniso_U_13
_atom_site_aniso_U_23
I1 0.0254(3) 0.0302(3) 0.0278(3) -0.0099(2) -0.0040(2) -0.0019(2)
O1 0.014(2) 0.013(2) 0.014(2) 0.0002(18) 0.0023(18) -0.0053(18)
N1 0.025(3) 0.021(3) 0.018(3) -0.006(2) -0.011(2) 0.001(2)
C1 0.015(2) 0.042(3) 0.011(2) -0.010(2) -0.0062(18) -0.005(2)
C2 0.042(5) 0.033(5) 0.041(5) -0.021(4) -0.029(4) 0.016(4)
C3 0.029(4) 0.039(5) 0.052(5) 0.009(4) -0.026(4) -0.027(4)
C4 0.021(4) 0.071(7) 0.014(4) -0.022(4) -0.001(3) -0.004(4)
C5 0.055(6) 0.054(6) 0.035(5) -0.035(5) -0.032(5) 0.020(5)
C6 0.023(3) 0.035(4) 0.036(4) -0.003(3) -0.023(3) -0.010(3)
C7 0.035(4) 0.034(5) 0.033(5) -0.017(4) -0.016(4) 0.011(4)
C8 0.025(4) 0.019(4) 0.048(5) -0.001(3) -0.012(4) -0.012(4)
C9 0.015(2) 0.042(3) 0.011(2) -0.010(2) -0.0062(18) -0.005(2)
C10 0.018(3) 0.032(4) 0.018(3) -0.004(3) -0.003(3) -0.007(3)
C11 0.028(4) 0.033(5) 0.024(4) -0.008(3) -0.004(3) 0.000(3)
C12 0.026(4) 0.058(6) 0.013(3) -0.013(4) -0.008(3) 0.004(3)
C13 0.024(4) 0.049(6) 0.019(4) -0.014(4) 0.001(3) 0.005(4)
C14 0.022(4) 0.038(5) 0.019(4) -0.010(3) -0.006(3) 0.007(3)
C15 0.010(3) 0.023(4) 0.014(3) -0.006(3) -0.004(2) -0.002(3)
C16 0.018(3) 0.025(4) 0.019(4) 0.005(3) -0.009(3) -0.007(3)
C17 0.027(4) 0.035(5) 0.026(4) 0.006(3) -0.014(3) -0.016(3)
C18 0.027(4) 0.017(4) 0.024(4) 0.006(3) -0.010(3) -0.009(3)
C19 0.025(4) 0.047(6) 0.024(4) 0.008(4) -0.006(3) -0.017(4)
C20 0.031(4) 0.034(5) 0.026(4) -0.005(3) -0.003(3) 0.007(4)
O1W 0.016(3) 0.057(4) 0.034(3) -0.007(3) 0.000(2) -0.007(3)
O2W 0.043(3) 0.047(4) 0.023(3) -0.026(3) -0.015(3) 0.001(3)

loop_
_atom_type_symbol
_atom_type_description
_atom_type_scat_dispersion_real
_atom_type_scat_dispersion_imag
_atom_type_scat_source
C C 0.0033 0.0016 'International Tables Vol C Tables 4.2.6.8 and 6.1.1.4'
H H 0.0000 0.0000 'International Tables Vol C Tables 4.2.6.8 and 6.1.1.4'
N N 0.0061 0.0033 'International Tables Vol C Tables 4.2.6.8 and 6.1.1.4'
O O 0.0106 0.0060 'International Tables Vol C Tables 4.2.6.8 and 6.1.1.4'
I I -0.4742 1.8119 'International Tables Vol C Tables 4.2.6.8 and 6.1.1.4'

loop_
_geom_angle_atom_site_label_1
_geom_angle_atom_site_label_2
_geom_angle_atom_site_label_3
_geom_angle_site_symmetry_1
_geom_angle_site_symmetry_3
_geom_angle
_geom_angle_publ_flag
C15 O1 C18 . . 116.7(6) ?
C9 N1 C1 . . 122.7(7) ?
C9 N1 C20 . . 118.8(7) ?
C1 N1 C20 . . 118.6(7) ?
C6 C1 C2 . . 120.2(7) ?
C6 C1 N1 . . 119.1(7) ?
C2 C1 N1 . . 120.7(8) ?
C1 C2 C3 . . 117.6(8) ?
C1 C2 H2A . . 121.2 ?
C3 C2 H2A . . 121.2 ?
C4 C3 C2 . . 121.4(8) ?
C4 C3 H3A . . 119.3 ?
C2 C3 H3A . . 119.3 ?
C5 C4 C3 . . 119.0(8) ?
C5 C4 H4A . . 120.5 ?
C3 C4 H4A . . 120.5 ?
C4 C5 C6 . . 122.0(9) ?
C4 C5 H5A . . 119.0 ?
C6 C5 H5A . . 119.0 ?
C1 C6 C5 . . 119.9(8) ?
C1 C6 C7 . . 119.4(8) ?
C5 C6 C7 . . 120.7(9) ?
C8 C7 C6 . . 120.7(8) ?
C8 C7 H7A . . 119.7 ?
C6 C7 H7A . . 119.7 ?
C7 C8 C9 . . 119.6(8) ?
C7 C8 H8A . . 120.2 ?
C9 C8 H8A . . 120.2 ?
N1 C9 C10 . . 126.0(8) ?
N1 C9 C8 . . 118.4(7) ?
C10 C9 C8 . . 115.6(7) ?
C11 C10 C9 . . 128.1(8) ?
C11 C10 H10A . . 115.9 ?
C9 C10 H10A . . 115.9 ?
C10 C11 C12 . . 130.2(9) ?
C10 C11 H11A . . 114.9 ?
C12 C11 H11A . . 114.9 ?
C13 C12 C17 . . 120.9(8) ?
C13 C12 C11 . . 117.9(8) ?
C17 C12 C11 . . 121.3(8) ?
C12 C13 C14 . . 121.8(9) ?
C12 C13 H13A . . 119.1 ?
C14 C13 H13A . . 119.1 ?
C15 C14 C13 . . 118.7(8) ?
C15 C14 H14A . . 120.6 ?
C13 C14 H14A . . 120.6 ?
O1 C15 C16 . . 115.6(6) ?
O1 C15 C14 . . 122.1(7) ?
C16 C15 C14 . . 122.3(7) ?
C15 C16 C17 . . 117.2(8) ?
C15 C16 H16A . . 121.4 ?
C17 C16 H16A . . 121.4 ?
C16 C17 C12 . . 119.1(8) ?
C16 C17 H17A . . 120.5 ?
C12 C17 H17A . . 120.5 ?
O1 C18 C19 . . 106.7(7) ?
O1 C18 H18A . . 110.4 ?
C19 C18 H18A . . 110.4 ?
O1 C18 H18B . . 110.4 ?
C19 C18 H18B . . 110.4 ?
H18A C18 H18B . . 108.6 ?
C18 C19 H19A . . 109.5 ?
C18 C19 H19B . . 109.5 ?
H19A C19 H19B . . 109.5 ?
C18 C19 H19C . . 109.5 ?
H19A C19 H19C . . 109.5 ?
H19B C19 H19C . . 109.5 ?
N1 C20 H20A . . 109.5 ?
N1 C20 H20B . . 109.5 ?
H20A C20 H20B . . 109.5 ?
N1 C20 H20C . . 109.5 ?
H20A C20 H20C . . 109.5 ?
H20B C20 H20C . . 109.5 ?
H1W1 O1W H2W1 . . 107.7 ?
H1W2 O2W H2W2 . . 109.1 ?

loop_
_geom_bond_atom_site_label_1
_geom_bond_atom_site_label_2
_geom_bond_site_symmetry_2
_geom_bond_distance
_geom_bond_publ_flag
O1 C15 . 1.365(8) ?
O1 C18 . 1.450(9) ?
N1 C9 . 1.300(10) ?
N1 C1 . 1.426(9) ?
N1 C20 . 1.447(11) ?
C1 C6 . 1.364(13) ?
C1 C2 . 1.380(13) ?
C2 C3 . 1.410(14) ?
C2 H2A . 0.93 ?
C3 C4 . 1.391(15) ?
C3 H3A . 0.93 ?
C4 C5 . 1.303(15) ?
C4 H4A . 0.93 ?
C5 C6 . 1.404(14) ?
C5 H5A . 0.93 ?
C6 C7 . 1.440(13) ?
C7 C8 . 1.319(13) ?
C7 H7A . 0.93 ?
C8 C9 . 1.496(12) ?
C8 H8A . 0.93 ?
C9 C10 . 1.435(10) ?
C10 C11 . 1.307(12) ?
C10 H10A . 0.93 ?
C11 C12 . 1.502(11) ?
C11 H11A . 0.93 ?
C12 C13 . 1.308(14) ?
C12 C17 . 1.435(14) ?
C13 C14 . 1.393(11) ?
C13 H13A . 0.93 ?
C14 C15 . 1.389(11) ?
C14 H14A . 0.93 ?
C15 C16 . 1.383(11) ?
C16 C17 . 1.421(11) ?
C16 H16A . 0.93 ?
C17 H17A . 0.93 ?
C18 C19 . 1.517(12) ?
C18 H18A . 0.97 ?
C18 H18B . 0.97 ?
C19 H19A . 0.96 ?
C19 H19B . 0.96 ?
C19 H19C . 0.96 ?
C20 H20A . 0.96 ?
C20 H20B . 0.96 ?
C20 H20C . 0.96 ?
O1W H1W1 . 0.84 ?
O1W H2W1 . 0.84 ?
O2W H1W2 . 0.84 ?
O2W H2W2 . 0.84 ?

loop_
_geom_hbond_atom_site_label_D
_geom_hbond_atom_site_label_H
_geom_hbond_atom_site_label_A
_geom_hbond_site_symmetry_A
_geom_hbond_distance_DH
_geom_hbond_distance_HA
_geom_hbond_distance_DA
_geom_hbond_angle_DHA
_geom_hbond_publ_flag
O2W H1W2 O1W . 0.83 1.99 2.711(11) 143 y
O1W H2W1 I1 2_566 0.84 2.77 3.588(7) 163 y
O2W H2W2 I1 2_666 0.84 2.87 3.579(7) 144 y
C2 H2A I1 2_576 0.93 3.02 3.814(10) 145 y
C7 H7A I1 2_566 0.93 2.89 3.708(10) 148 y

loop_
_geom_torsion_atom_site_label_1
_geom_torsion_atom_site_label_2
_geom_torsion_atom_site_label_3
_geom_torsion_atom_site_label_4
_geom_torsion_site_symmetry_1
_geom_torsion_site_symmetry_2
_geom_torsion_site_symmetry_3
_geom_torsion_site_symmetry_4
_geom_torsion
_geom_torsion_publ_flag
C9 N1 C1 C6 . . . . 3.5(10) ?
C20 N1 C1 C6 . . . . -177.8(7) ?
C9 N1 C1 C2 . . . . -177.9(7) ?
C20 N1 C1 C2 . . . . 0.8(10) ?
C6 C1 C2 C3 . . . . 0.0(11) ?
N1 C1 C2 C3 . . . . -178.6(6) ?
C1 C2 C3 C4 . . . . 1.1(11) ?
C2 C3 C4 C5 . . . . -2.2(12) ?
C3 C4 C5 C6 . . . . 2.2(12) ?
C2 C1 C6 C5 . . . . 0.0(10) ?
N1 C1 C6 C5 . . . . 178.6(6) ?
C2 C1 C6 C7 . . . . 179.1(7) ?
N1 C1 C6 C7 . . . . -2.3(10) ?
C4 C5 C6 C1 . . . . -1.2(12) ?
C4 C5 C6 C7 . . . . 179.7(8) ?
C1 C6 C7 C8 . . . . 0.8(11) ?
C5 C6 C7 C8 . . . . 179.9(8) ?
C6 C7 C8 C9 . . . . -0.3(12) ?
C1 N1 C9 C10 . . . . 177.7(6) ?
C20 N1 C9 C10 . . . . -1.1(11) ?
C1 N1 C9 C8 . . . . -3.0(10) ?
C20 N1 C9 C8 . . . . 178.3(7) ?
C7 C8 C9 N1 . . . . 1.4(11) ?
C7 C8 C9 C10 . . . . -179.2(7) ?
N1 C9 C10 C11 . . . . 173.5(8) ?
C8 C9 C10 C11 . . . . -5.8(12) ?
C9 C10 C11 C12 . . . . -178.2(8) ?
C10 C11 C12 C13 . . . . -175.1(9) ?
C10 C11 C12 C17 . . . . 3.9(14) ?
C17 C12 C13 C14 . . . . -0.9(13) ?
C11 C12 C13 C14 . . . . 178.1(8) ?
C12 C13 C14 C15 . . . . 1.3(12) ?
C18 O1 C15 C16 . . . . -175.9(6) ?
C18 O1 C15 C14 . . . . 4.8(9) ?
C13 C14 C15 O1 . . . . 178.9(7) ?
C13 C14 C15 C16 . . . . -0.4(11) ?
O1 C15 C16 C17 . . . . 179.9(6) ?
C14 C15 C16 C17 . . . . -0.8(10) ?
C15 C16 C17 C12 . . . . 1.1(10) ?
C13 C12 C17 C16 . . . . -0.3(12) ?
C11 C12 C17 C16 . . . . -179.3(7) ?
C15 O1 C18 C19 . . . . 179.9(6) ?

loop_
_cod_related_entry_id
_cod_related_entry_database
_cod_related_entry_code
1 ChemSpider 30656044
